data_1514780
loop_
_publ_author_name
'L\"oble, Matthias W.'
'O\~na-Burgos, Pascual'
'Fern\'andez, Ignacio'
'Apostolidis, Christos'
'Morgenstern, Alfred'
'Walter, Olaf'
'Bruchertseifer, Frank'
'Kaden, Peter'
'Vitova, Tonya'
'Rothe, J\"org'
'Dardenne, Kathy'
'Banik, Nidhu L.'
'Geist, Andreas'
'Denecke, Melissa A.'
'Breher, Frank'

_publ_section_title
;
 Exploring the solution behavior of f-element coordination compounds: a
 case study on some trivalent rare earth and plutonium complexes
;
_journal_issue 9
_journal_name_full 'Chemical Science'
_journal_page_first 3717
_journal_paper_doi 10.1039/c3sc50708d
_journal_volume 4
_journal_year 2013
_chemical_formula_moiety 'C24 H24 F9 La N9 O9 P S4, C4 H8 O'
_chemical_formula_sum 'C28 H32 F9 La N9 O10 P S4'
_chemical_formula_weight 1123.75
_chemical_name_systematic ?
_space_group_IT_number 14
_symmetry_cell_setting monoclinic
_symmetry_space_group_name_Hall '-P 2yn'
_symmetry_space_group_name_H-M 'P 1 21/n 1'
_atom_sites_solution_hydrogens geom
_atom_sites_solution_primary direct
_atom_sites_solution_secondary difmap
_audit_creation_method SHELXL-97
_cell_angle_alpha 90.00
_cell_angle_beta 91.61(3)
_cell_angle_gamma 90.00
_cell_formula_units_Z 4
_cell_length_a 11.106(2)
_cell_length_b 16.930(3)
_cell_length_c 22.000(4)
_cell_measurement_reflns_used 19618
_cell_measurement_temperature 200(2)
_cell_measurement_theta_max 25.00
_cell_measurement_theta_min 3.86
_cell_volume 4134.9(13)
_computing_cell_refinement 'CrysAlis Red'
_computing_data_collection 'CrysAlis CCD'
_computing_data_reduction 'CrysAlis Red'
_computing_molecular_graphics Ortep32
_computing_publication_material 'Bruker SHELXTL'
_computing_structure_refinement 'SHELXL-97 (Sheldrick, 1997)'
_computing_structure_solution 'SHELXS-97 (Sheldrick, 1990)'
_diffrn_ambient_temperature 200(2)
_diffrn_measured_fraction_theta_full 0.995
_diffrn_measured_fraction_theta_max 0.995
_diffrn_measurement_device_type 'Stoe Stadi with CCD'
_diffrn_measurement_method 'omega scans'
_diffrn_radiation_monochromator graphite
_diffrn_radiation_source 'fine-focus sealed tube'
_diffrn_radiation_type MoK\a
_diffrn_radiation_wavelength 0.71073
_diffrn_reflns_av_R_equivalents 0.0934
_diffrn_reflns_av_sigmaI/netI 0.1233
_diffrn_reflns_limit_h_max 12
_diffrn_reflns_limit_h_min -13
_diffrn_reflns_limit_k_max 19
_diffrn_reflns_limit_k_min -20
_diffrn_reflns_limit_l_max 26
_diffrn_reflns_limit_l_min -15
_diffrn_reflns_number 19618
_diffrn_reflns_theta_full 25.00
_diffrn_reflns_theta_max 25.00
_diffrn_reflns_theta_min 3.86
_exptl_absorpt_coefficient_mu 1.378
_exptl_absorpt_correction_type none
_exptl_crystal_colour colourless
_exptl_crystal_density_diffrn 1.805
_exptl_crystal_density_method 'not measured'
_exptl_crystal_description 'irregular shaped crystal'
_exptl_crystal_F_000 2240
_exptl_crystal_size_max 0.20
_exptl_crystal_size_mid 0.20
_exptl_crystal_size_min 0.10
_refine_diff_density_max 0.640
_refine_diff_density_min -0.782
_refine_diff_density_rms 0.114
_refine_ls_extinction_method none
_refine_ls_goodness_of_fit_ref 0.946
_refine_ls_hydrogen_treatment constr
_refine_ls_matrix_type full
_refine_ls_number_parameters 635
_refine_ls_number_reflns 7235
_refine_ls_number_restraints 238
_refine_ls_restrained_S_all 0.932
_refine_ls_R_factor_all 0.1073
_refine_ls_R_factor_gt 0.0555
_refine_ls_shift/su_max 0.001
_refine_ls_shift/su_mean 0.000
_refine_ls_structure_factor_coef Fsqd
_refine_ls_weighting_details 'calc w=1/[\s^2^(Fo^2^)+(0.0331P)^2^+0.0000P] where P=(Fo^2^+2Fc^2^)/3'
_refine_ls_weighting_scheme calc
_refine_ls_wR_factor_gt 0.0924
_refine_ls_wR_factor_ref 0.1109
_reflns_number_gt 4523
_reflns_number_total 7235
_reflns_threshold_expression >2sigma(I)
_cod_data_source_file c3sc50708d.txt
_cod_data_source_block compound_[La(1)(Otf)3]
_cod_original_cell_volume 4134.9(14)
_cod_original_sg_symbol_H-M 'P 21/n'
_cod_database_code 1514780

loop_
_symmetry_equiv_pos_as_xyz
'x, y, z'
'-x+1/2, y+1/2, -z+1/2'
'-x, -y, -z'
'x-1/2, -y-1/2, z-1/2'

loop_
_atom_site_label
_atom_site_type_symbol
_atom_site_fract_x
_atom_site_fract_y
_atom_site_fract_z
_atom_site_U_iso_or_equiv
_atom_site_adp_type
_atom_site_occupancy
_atom_site_symmetry_multiplicity
_atom_site_calc_flag
_atom_site_refinement_flags
_atom_site_disorder_assembly
_atom_site_disorder_group
La1 La 0.33528(3) 0.25985(2) 0.571437(16) 0.02667(13) Uani 1 1 d . . .
P1 P 0.65323(15) 0.26220(10) 0.49518(8) 0.0308(4) Uani 1 1 d . A .
S1 S 0.80557(16) 0.27126(11) 0.45801(9) 0.0453(5) Uani 1 1 d . . .
C1 C 0.7310(6) 0.1188(4) 0.5382(3) 0.046(2) Uani 1 1 d . A .
H19D H 0.7356 0.1113 0.5824 0.070 Uiso 1 1 calc R . .
H19E H 0.8064 0.1421 0.5246 0.070 Uiso 1 1 calc R . .
H19F H 0.7182 0.0676 0.5182 0.070 Uiso 1 1 calc R . .
S2 S 0.35080(19) 0.48061(11) 0.61280(9) 0.0460(5) Uani 1 1 d . . .
C200 C 0.3102(10) 0.4959(5) 0.6908(4) 0.069(3) Uani 1 1 d . A .
C2 C 0.5499(7) 0.2645(5) 0.3817(3) 0.053(2) Uani 1 1 d . A .
H5A H 0.4752 0.2405 0.3657 0.079 Uiso 1 1 calc R . .
H5B H 0.6173 0.2283 0.3755 0.079 Uiso 1 1 calc R . .
H5C H 0.5645 0.3142 0.3603 0.079 Uiso 1 1 calc R . .
S3 S 0.24922(16) 0.13533(10) 0.43257(8) 0.0344(4) Uani 1 1 d . . .
C300 C 0.1100(7) 0.0787(5) 0.4397(4) 0.050(2) Uani 1 1 d . A .
C3 C 0.7047(6) 0.3960(4) 0.5606(3) 0.0429(19) Uani 1 1 d . A .
H19A H 0.6555 0.4370 0.5792 0.064 Uiso 1 1 calc R . .
H19B H 0.7310 0.4142 0.5209 0.064 Uiso 1 1 calc R . .
H19C H 0.7754 0.3852 0.5870 0.064 Uiso 1 1 calc R . .
N10 N 0.6304(5) 0.1717(3) 0.5223(2) 0.0313(13) Uani 1 1 d . . .
C10 C 0.5021(6) 0.0830(4) 0.5644(3) 0.0301(16) Uani 1 1 d . . .
H14 H 0.5676 0.0470 0.5625 0.036 Uiso 1 1 calc R A .
N11 N 0.5160(4) 0.1526(3) 0.5436(2) 0.0273(12) Uani 1 1 d . A .
C11 C 0.3897(6) 0.0558(4) 0.5912(3) 0.0344(17) Uani 1 1 d . A .
N12 N 0.3035(5) 0.1089(3) 0.6013(2) 0.0297(13) Uani 1 1 d . A .
C12 C 0.3791(6) -0.0224(4) 0.6044(3) 0.0445(19) Uani 1 1 d . . .
H181 H 0.4431 -0.0579 0.5967 0.053 Uiso 1 1 calc R A .
C13 C 0.2740(7) -0.0492(4) 0.6292(4) 0.055(2) Uani 1 1 d . A .
H171 H 0.2649 -0.1034 0.6393 0.066 Uiso 1 1 calc R . .
C14 C 0.1843(6) 0.0026(4) 0.6390(3) 0.0385(18) Uani 1 1 d . . .
H141 H 0.1106 -0.0144 0.6555 0.046 Uiso 1 1 calc R A .
C15 C 0.2021(6) 0.0800(4) 0.6245(3) 0.0331(16) Uani 1 1 d . A .
H113 H 0.1382 0.1159 0.6314 0.040 Uiso 1 1 calc R . .
O20 O 0.3460(4) 0.3958(2) 0.6076(2) 0.0427(12) Uani 1 1 d . A .
N20 N 0.5389(5) 0.2802(3) 0.4471(2) 0.0345(14) Uani 1 1 d . . .
C20 C 0.3661(6) 0.3490(4) 0.4302(3) 0.0349(17) Uani 1 1 d . . .
H17 H 0.3964 0.3598 0.3911 0.042 Uiso 1 1 calc R A .
F20 F 0.3248(6) 0.5696(3) 0.7070(3) 0.108(2) Uani 1 1 d . . .
N21 N 0.4339(5) 0.3113(3) 0.4685(2) 0.0313(13) Uani 1 1 d . A .
C21 C 0.2462(6) 0.3760(4) 0.4434(3) 0.0311(16) Uani 1 1 d . A .
O21 O 0.4681(5) 0.5111(4) 0.6117(3) 0.094(2) Uani 1 1 d . A .
F21 F 0.1979(7) 0.4784(4) 0.6991(3) 0.134(3) Uani 1 1 d . . .
N22 N 0.2007(5) 0.3515(3) 0.4959(2) 0.0309(13) Uani 1 1 d . A .
O22 O 0.2578(6) 0.5199(3) 0.5784(3) 0.089(2) Uani 1 1 d . A .
C22 C 0.1842(6) 0.4221(4) 0.4031(3) 0.0459(19) Uani 1 1 d . . .
H20 H 0.2215 0.4400 0.3673 0.055 Uiso 1 1 calc R A .
F22 F 0.3744(7) 0.4505(4) 0.7278(2) 0.130(3) Uani 1 1 d . . .
C23 C 0.0674(7) 0.4431(4) 0.4140(3) 0.046(2) Uani 1 1 d . A .
H10 H 0.0228 0.4748 0.3857 0.055 Uiso 1 1 calc R . .
C24 C 0.0166(6) 0.4176(4) 0.4662(3) 0.0427(18) Uani 1 1 d . . .
H11 H -0.0649 0.4296 0.4745 0.051 Uiso 1 1 calc R A .
C25 C 0.0868(6) 0.3738(4) 0.5069(3) 0.0452(19) Uani 1 1 d . A .
H117 H 0.0531 0.3587 0.5444 0.054 Uiso 1 1 calc R . .
O30 O 0.2476(4) 0.1833(3) 0.48606(19) 0.0400(12) Uani 1 1 d . A .
N30 N 0.6338(5) 0.3242(3) 0.5531(2) 0.0324(13) Uani 1 1 d . . .
C30 C 0.5892(6) 0.3187(4) 0.6542(3) 0.0346(17) Uani 1 1 d . . .
H116 H 0.6494 0.3575 0.6623 0.041 Uiso 1 1 calc R A .
F30 F 0.1094(4) 0.0415(3) 0.4916(2) 0.0736(14) Uani 1 1 d . . .
N31 N 0.5674(5) 0.2951(3) 0.6009(3) 0.0319(13) Uani 1 1 d . A .
C31 C 0.5202(6) 0.2853(4) 0.7038(3) 0.0369(17) Uani 1 1 d . A .
F31 F 0.0155(4) 0.1266(3) 0.4364(2) 0.0799(16) Uani 1 1 d . . .
O31 O 0.2363(5) 0.1786(3) 0.3778(2) 0.0567(15) Uani 1 1 d . A .
N32 N 0.4195(5) 0.2447(3) 0.6868(2) 0.0333(12) Uani 1 1 d . A .
C32 C 0.5590(7) 0.2927(5) 0.7634(3) 0.049(2) Uani 1 1 d . . .
H200 H 0.6279 0.3233 0.7743 0.059 Uiso 1 1 calc R A .
O32 O 0.3397(4) 0.0757(3) 0.4349(2) 0.0514(14) Uani 1 1 d . A .
F32 F 0.0992(4) 0.0266(3) 0.3960(2) 0.0897(17) Uani 1 1 d . . .
C33 C 0.4941(6) 0.2540(5) 0.8063(3) 0.051(2) Uani 1 1 d . A .
H111 H 0.5208 0.2561 0.8476 0.061 Uiso 1 1 calc R . .
C34 C 0.3937(7) 0.2130(4) 0.7916(3) 0.049(2) Uani 1 1 d . . .
H100 H 0.3480 0.1875 0.8217 0.059 Uiso 1 1 calc R A .
C35 C 0.3603(6) 0.2097(4) 0.7315(3) 0.0400(18) Uani 1 1 d . A .
H13 H 0.2900 0.1803 0.7206 0.048 Uiso 1 1 calc R . .
S4 S 0.0181(4) 0.2693(3) 0.6444(2) 0.0432(17) Uani 0.415(6) 1 d PDU A 1
O40 O 0.1377(14) 0.256(3) 0.6251(17) 0.026(5) Uani 0.415(6) 1 d PDU A 1
O41 O -0.0519(15) 0.2028(11) 0.6255(11) 0.077(6) Uani 0.415(6) 1 d PDU A 1
O42 O -0.028(2) 0.3474(8) 0.6363(13) 0.071(7) Uani 0.415(6) 1 d PDU A 1
C40 C 0.0263(12) 0.2597(8) 0.7267(4) 0.047(3) Uani 0.415(6) 1 d PDU A 1
F40 F 0.0640(15) 0.1884(8) 0.7409(6) 0.074(4) Uani 0.415(6) 1 d PDU A 1
F41 F 0.0951(14) 0.3137(14) 0.7525(7) 0.066(5) Uani 0.415(6) 1 d PDU A 1
F42 F -0.0822(12) 0.2737(13) 0.7475(7) 0.067(5) Uani 0.415(6) 1 d PDU A 1
S4' S 0.0750(3) 0.3050(2) 0.67614(16) 0.0387(12) Uani 0.585(6) 1 d PDU A 2
O40' O 0.1549(12) 0.2684(19) 0.6349(12) 0.027(4) Uani 0.585(6) 1 d PDU A 2
O41' O 0.1306(10) 0.3120(11) 0.7345(4) 0.051(3) Uani 0.585(6) 1 d PDU A 2
O42' O 0.0142(15) 0.3724(6) 0.6514(9) 0.060(4) Uani 0.585(6) 1 d PDU A 2
C40' C -0.0453(9) 0.2338(6) 0.6859(6) 0.059(3) Uani 0.585(6) 1 d PDU A 2
F40' F -0.0036(10) 0.1681(6) 0.7096(6) 0.099(4) Uani 0.585(6) 1 d PDU A 2
F41' F -0.1001(10) 0.2211(9) 0.6332(7) 0.105(5) Uani 0.585(6) 1 d PDU A 2
F42' F -0.1272(9) 0.2595(10) 0.7230(7) 0.091(5) Uani 0.585(6) 1 d PDU A 2
O99 O 0.7447(8) 0.4682(4) 0.7241(3) 0.092(2) Uani 1 1 d . . .
C999 C 0.6815(11) 0.5309(9) 0.7501(5) 0.109(4) Uani 1 1 d . . .
H99A H 0.6373 0.5122 0.7858 0.131 Uiso 1 1 calc R . .
H99B H 0.6227 0.5533 0.7201 0.131 Uiso 1 1 calc R . .
C998 C 0.7700(16) 0.5905(8) 0.7684(5) 0.130(5) Uani 1 1 d . . .
H99C H 0.7507 0.6133 0.8084 0.156 Uiso 1 1 calc R . .
H99D H 0.7724 0.6336 0.7381 0.156 Uiso 1 1 calc R . .
C997 C 0.8855(13) 0.5482(9) 0.7719(6) 0.132(5) Uani 1 1 d . . .
H99E H 0.9423 0.5700 0.7423 0.158 Uiso 1 1 calc R . .
H99F H 0.9225 0.5520 0.8132 0.158 Uiso 1 1 calc R . .
C996 C 0.8550(11) 0.4668(6) 0.7571(5) 0.087(3) Uani 1 1 d . . .
H99G H 0.9185 0.4428 0.7324 0.104 Uiso 1 1 calc R . .
H99H H 0.8472 0.4354 0.7947 0.104 Uiso 1 1 calc R . .

loop_
_atom_site_aniso_label
_atom_site_aniso_U_11
_atom_site_aniso_U_22
_atom_site_aniso_U_33
_atom_site_aniso_U_23
_atom_site_aniso_U_13
_atom_site_aniso_U_12
La1 0.0253(2) 0.0292(2) 0.0257(2) 0.0006(2) 0.00207(15) 0.0015(2)
P1 0.0265(9) 0.0315(10) 0.0349(9) 0.0007(9) 0.0085(8) 0.0004(8)
S1 0.0329(10) 0.0486(12) 0.0554(12) 0.0002(10) 0.0184(9) -0.0008(9)
C1 0.025(4) 0.045(4) 0.070(5) 0.024(4) 0.009(4) 0.013(4)
S2 0.0562(14) 0.0311(10) 0.0509(13) -0.0035(9) 0.0047(11) 0.0032(10)
C200 0.094(8) 0.051(6) 0.062(6) -0.021(5) 0.016(6) 0.023(6)
C2 0.057(5) 0.061(5) 0.040(4) 0.001(4) 0.001(4) 0.011(4)
S3 0.0332(11) 0.0369(10) 0.0327(10) -0.0048(8) -0.0062(8) 0.0042(9)
C300 0.029(4) 0.061(5) 0.058(5) -0.030(5) -0.009(4) 0.003(4)
C3 0.032(4) 0.035(4) 0.062(5) -0.007(4) 0.011(4) -0.015(3)
N10 0.022(3) 0.031(3) 0.041(3) -0.002(3) 0.003(3) -0.001(3)
C10 0.025(4) 0.029(4) 0.036(4) 0.000(3) -0.001(3) 0.011(3)
N11 0.021(3) 0.026(3) 0.034(3) -0.001(3) -0.003(3) 0.001(2)
C11 0.035(4) 0.036(4) 0.032(4) 0.000(3) -0.006(3) 0.002(3)
N12 0.031(3) 0.033(3) 0.025(3) 0.002(3) 0.002(3) -0.001(3)
C12 0.033(4) 0.035(4) 0.066(5) 0.009(4) 0.016(4) 0.001(3)
C13 0.048(5) 0.033(4) 0.083(6) 0.004(4) 0.020(5) -0.005(4)
C14 0.031(4) 0.046(5) 0.039(4) 0.003(4) 0.012(3) -0.014(4)
C15 0.026(4) 0.039(4) 0.034(4) -0.001(3) -0.002(3) -0.003(3)
O20 0.054(3) 0.027(3) 0.046(3) -0.004(2) -0.003(3) 0.009(2)
N20 0.028(3) 0.044(4) 0.031(3) 0.007(3) 0.006(3) 0.010(3)
C20 0.033(4) 0.040(4) 0.032(4) 0.008(3) 0.010(3) 0.002(3)
F20 0.152(6) 0.064(4) 0.108(4) -0.048(3) 0.019(4) 0.019(4)
N21 0.026(3) 0.037(3) 0.031(3) 0.002(3) 0.002(3) 0.005(3)
C21 0.028(4) 0.036(4) 0.029(4) 0.005(3) 0.000(3) -0.003(3)
O21 0.068(4) 0.079(5) 0.136(6) -0.040(4) 0.037(4) -0.033(4)
F21 0.124(6) 0.155(6) 0.129(6) -0.023(5) 0.084(5) 0.001(5)
N22 0.029(3) 0.032(3) 0.031(3) -0.001(3) 0.001(3) 0.003(3)
O22 0.119(5) 0.060(4) 0.085(4) 0.019(3) -0.026(4) 0.049(4)
C22 0.042(5) 0.051(5) 0.044(5) 0.009(4) 0.007(4) 0.007(4)
F22 0.230(8) 0.115(5) 0.044(3) -0.010(3) -0.003(4) 0.080(5)
C23 0.037(5) 0.052(5) 0.048(5) 0.006(4) -0.017(4) 0.012(4)
C24 0.029(4) 0.041(4) 0.058(5) -0.001(4) -0.001(4) 0.001(4)
C25 0.041(5) 0.050(5) 0.045(5) 0.003(4) 0.010(4) 0.009(4)
O30 0.048(3) 0.041(3) 0.031(3) -0.011(2) -0.007(2) 0.001(2)
N30 0.021(3) 0.039(3) 0.037(3) -0.002(3) 0.006(3) -0.005(3)
C30 0.029(4) 0.034(4) 0.040(4) 0.001(3) -0.005(3) -0.010(3)
F30 0.063(3) 0.068(3) 0.089(4) 0.016(3) 0.005(3) -0.021(3)
N31 0.027(3) 0.030(3) 0.039(3) -0.002(3) 0.000(3) -0.003(3)
C31 0.032(4) 0.041(4) 0.037(4) -0.002(3) -0.003(3) 0.002(3)
F31 0.031(3) 0.085(4) 0.123(4) -0.005(3) -0.003(3) 0.016(3)
O31 0.060(4) 0.076(4) 0.034(3) 0.008(3) -0.008(3) 0.007(3)
N32 0.030(3) 0.039(3) 0.031(3) -0.001(3) 0.005(2) 0.000(3)
C32 0.048(5) 0.063(5) 0.035(4) -0.009(4) -0.010(4) -0.014(4)
O32 0.030(3) 0.043(3) 0.081(4) -0.009(3) 0.003(3) 0.008(2)
F32 0.056(3) 0.102(4) 0.110(4) -0.054(4) -0.016(3) -0.018(3)
C33 0.044(4) 0.071(6) 0.037(4) 0.006(4) -0.002(4) -0.014(5)
C34 0.048(5) 0.063(5) 0.036(4) 0.004(4) 0.001(4) -0.018(4)
C35 0.039(4) 0.043(4) 0.038(4) -0.001(4) -0.004(4) 0.003(4)
S4 0.029(3) 0.064(3) 0.037(3) 0.002(3) 0.009(2) 0.006(3)
O40 0.022(6) 0.037(15) 0.019(9) -0.009(7) -0.003(7) 0.000(8)
O41 0.028(11) 0.121(12) 0.083(11) -0.022(11) -0.013(10) -0.019(10)
O42 0.062(16) 0.094(9) 0.057(14) 0.041(12) 0.017(10) 0.045(11)
C40 0.046(9) 0.054(9) 0.040(6) 0.010(7) 0.009(7) 0.009(8)
F40 0.102(13) 0.066(7) 0.055(8) 0.026(6) 0.029(8) 0.024(7)
F41 0.061(9) 0.096(9) 0.042(8) -0.023(8) 0.021(7) -0.009(9)
F42 0.054(8) 0.085(13) 0.065(9) 0.003(8) 0.041(8) 0.003(8)
S4' 0.032(2) 0.048(2) 0.036(2) 0.0034(17) 0.0066(17) 0.0024(16)
O40' 0.026(5) 0.026(8) 0.029(9) -0.009(5) 0.003(6) -0.011(5)
O41' 0.041(7) 0.077(7) 0.036(6) -0.014(6) 0.019(5) 0.018(6)
O42' 0.061(11) 0.048(6) 0.072(11) 0.022(6) 0.025(7) 0.018(6)
C40' 0.045(7) 0.066(8) 0.068(8) 0.014(7) 0.022(5) -0.003(6)
F40' 0.087(9) 0.053(6) 0.159(12) 0.034(7) 0.055(7) 0.009(5)
F41' 0.047(8) 0.156(11) 0.111(8) -0.027(7) -0.007(7) -0.035(8)
F42' 0.053(7) 0.075(7) 0.149(12) -0.019(9) 0.060(7) -0.016(6)
O99 0.100(6) 0.088(5) 0.089(5) -0.008(4) -0.002(5) -0.035(5)
C999 0.116(11) 0.152(13) 0.060(7) -0.005(8) 0.013(7) 0.040(10)
C998 0.209(17) 0.106(10) 0.074(8) -0.047(8) -0.003(10) 0.003(12)
C997 0.130(12) 0.135(13) 0.127(11) -0.022(10) -0.052(9) -0.012(11)
C996 0.111(10) 0.083(8) 0.067(7) 0.003(6) 0.007(7) 0.002(7)

loop_
_atom_type_symbol
_atom_type_description
_atom_type_scat_dispersion_real
_atom_type_scat_dispersion_imag
_atom_type_scat_source
C C 0.0033 0.0016 'International Tables Vol C Tables 4.2.6.8 and 6.1.1.4'
H H 0.0000 0.0000 'International Tables Vol C Tables 4.2.6.8 and 6.1.1.4'
F F 0.0171 0.0103 'International Tables Vol C Tables 4.2.6.8 and 6.1.1.4'
La La -0.2871 2.4523 'International Tables Vol C Tables 4.2.6.8 and 6.1.1.4'
N N 0.0061 0.0033 'International Tables Vol C Tables 4.2.6.8 and 6.1.1.4'
O O 0.0106 0.0060 'International Tables Vol C Tables 4.2.6.8 and 6.1.1.4'
P P 0.1023 0.0942 'International Tables Vol C Tables 4.2.6.8 and 6.1.1.4'
S S 0.1246 0.1234 'International Tables Vol C Tables 4.2.6.8 and 6.1.1.4'

loop_
_geom_angle_atom_site_label_1
_geom_angle_atom_site_label_2
_geom_angle_atom_site_label_3
_geom_angle
O20 La1 O30 139.60(15)
O20 La1 O40' 78.1(6)
O30 La1 O40' 98.7(4)
O20 La1 O40 84.8(8)
O30 La1 O40 90.6(6)
O40' La1 O40 8.1(9)
O20 La1 N12 146.19(15)
O30 La1 N12 68.30(15)
O40' La1 N12 78.6(8)
O40 La1 N12 74.6(11)
O20 La1 N21 87.23(16)
O30 La1 N21 71.93(15)
O40' La1 N21 144.2(9)
O40 La1 N21 141.6(11)
N12 La1 N21 125.34(16)
O20 La1 N32 76.68(16)
O30 La1 N32 142.09(16)
O40' La1 N32 74.9(7)
O40 La1 N32 80.8(9)
N12 La1 N32 73.82(16)
N21 La1 N32 133.32(16)
O20 La1 N22 71.28(15)
O30 La1 N22 68.39(15)
O40' La1 N22 82.6(9)
O40 La1 N22 80.2(12)
N12 La1 N22 128.97(16)
N21 La1 N22 61.70(16)
N32 La1 N22 143.91(15)
O20 La1 N31 71.13(15)
O30 La1 N31 130.73(16)
O40' La1 N31 129.2(5)
O40 La1 N31 136.9(7)
N12 La1 N31 106.52(16)
N21 La1 N31 73.86(16)
N32 La1 N31 59.50(16)
N22 La1 N31 121.91(16)
O20 La1 N11 131.17(15)
O30 La1 N11 76.18(14)
O40' La1 N11 139.5(9)
O40 La1 N11 136.5(11)
N12 La1 N11 61.98(15)
N21 La1 N11 73.35(16)
N32 La1 N11 84.94(15)
N22 La1 N11 129.04(15)
N31 La1 N11 60.61(15)
N20 P1 N10 106.0(3)
N20 P1 N30 105.0(3)
N10 P1 N30 106.3(3)
N20 P1 S1 112.6(2)
N10 P1 S1 111.9(2)
N30 P1 S1 114.3(2)
N10 C1 H19D 109.5
N10 C1 H19E 109.5
H19D C1 H19E 109.5
N10 C1 H19F 109.5
H19D C1 H19F 109.5
H19E C1 H19F 109.5
O21 S2 O22 118.5(4)
O21 S2 O20 113.5(4)
O22 S2 O20 113.4(3)
O21 S2 C200 102.7(5)
O22 S2 C200 103.9(4)
O20 S2 C200 102.0(4)
F21 C200 F20 106.9(8)
F21 C200 F22 106.5(9)
F20 C200 F22 109.2(9)
F21 C200 S2 111.5(7)
F20 C200 S2 111.4(7)
F22 C200 S2 111.0(6)
N20 C2 H5A 109.5
N20 C2 H5B 109.5
H5A C2 H5B 109.5
N20 C2 H5C 109.5
H5A C2 H5C 109.5
H5B C2 H5C 109.5
O31 S3 O32 116.9(3)
O31 S3 O30 113.9(3)
O32 S3 O30 113.5(3)
O31 S3 C300 106.2(4)
O32 S3 C300 102.9(3)
O30 S3 C300 101.3(3)
F30 C300 F32 108.3(7)
F30 C300 F31 108.6(7)
F32 C300 F31 108.4(6)
F30 C300 S3 110.7(5)
F32 C300 S3 110.5(6)
F31 C300 S3 110.2(6)
N30 C3 H19A 109.5
N30 C3 H19B 109.5
H19A C3 H19B 109.5
N30 C3 H19C 109.5
H19A C3 H19C 109.5
H19B C3 H19C 109.5
N11 N10 C1 118.1(5)
N11 N10 P1 118.6(4)
C1 N10 P1 121.6(4)
N11 C10 C11 123.1(6)
N11 C10 H14 118.5
C11 C10 H14 118.5
C10 N11 N10 116.9(5)
C10 N11 La1 115.4(4)
N10 N11 La1 125.9(3)
N12 C11 C12 123.5(7)
N12 C11 C10 118.5(6)
C12 C11 C10 118.0(6)
C11 N12 C15 115.5(6)
C11 N12 La1 120.3(4)
C15 N12 La1 124.2(4)
C11 C12 C13 119.0(7)
C11 C12 H181 120.5
C13 C12 H181 120.5
C14 C13 C12 119.0(7)
C14 C13 H171 120.5
C12 C13 H171 120.5
C13 C14 C15 118.4(6)
C13 C14 H141 120.8
C15 C14 H141 120.8
N12 C15 C14 124.6(6)
N12 C15 H113 117.7
C14 C15 H113 117.7
S2 O20 La1 165.5(3)
N21 N20 C2 119.9(5)
N21 N20 P1 119.6(4)
C2 N20 P1 120.5(4)
N21 C20 C21 123.5(6)
N21 C20 H17 118.2
C21 C20 H17 118.2
C20 N21 N20 116.9(5)
C20 N21 La1 117.9(4)
N20 N21 La1 122.3(4)
N22 C21 C22 123.1(6)
N22 C21 C20 116.5(6)
C22 C21 C20 120.4(6)
C21 N22 C25 116.5(6)
C21 N22 La1 119.6(4)
C25 N22 La1 123.8(4)
C21 C22 C23 120.1(7)
C21 C22 H20 120.0
C23 C22 H20 120.0
C24 C23 C22 118.7(7)
C24 C23 H10 120.7
C22 C23 H10 120.7
C23 C24 C25 118.4(7)
C23 C24 H11 120.8
C25 C24 H11 120.8
N22 C25 C24 123.1(7)
N22 C25 H117 118.4
C24 C25 H117 118.4
S3 O30 La1 156.0(3)
N31 N30 C3 120.4(5)
N31 N30 P1 115.9(4)
C3 N30 P1 122.1(4)
N31 C30 C31 118.8(6)
N31 C30 H116 120.6
C31 C30 H116 120.6
C30 N31 N30 120.1(5)
C30 N31 La1 116.8(4)
N30 N31 La1 114.8(4)
N32 C31 C32 122.8(6)
N32 C31 C30 115.9(6)
C32 C31 C30 121.2(6)
C35 N32 C31 116.3(5)
C35 N32 La1 124.8(4)
C31 N32 La1 118.2(4)
C33 C32 C31 117.2(7)
C33 C32 H200 121.4
C31 C32 H200 121.4
C34 C33 C32 122.0(7)
C34 C33 H111 119.0
C32 C33 H111 119.0
C33 C34 C35 117.1(7)
C33 C34 H100 121.4
C35 C34 H100 121.4
N32 C35 C34 124.6(7)
N32 C35 H13 117.7
C34 C35 H13 117.7
O41 S4 O40 106.9(16)
O41 S4 O42 120.4(13)
O40 S4 O42 117(2)
O41 S4 C40 103.4(12)
O40 S4 C40 105.2(18)
O42 S4 C40 102.4(12)
S4 O40 La1 165(3)
F41 C40 F40 111.2(16)
F41 C40 F42 104.6(14)
F40 C40 F42 111.7(15)
F41 C40 S4 112.4(11)
F40 C40 S4 109.0(9)
F42 C40 S4 107.9(10)
O41' S4' O42' 118.0(11)
O41' S4' O40' 110.5(12)
O42' S4' O40' 113.6(18)
O41' S4' C40' 104.6(8)
O42' S4' C40' 103.5(8)
O40' S4' C40' 105.0(11)
S4' O40' La1 155.4(16)
F40' C40' F41' 111.3(13)
F40' C40' F42' 106.1(12)
F41' C40' F42' 106.9(12)
F40' C40' S4' 111.0(8)
F41' C40' S4' 109.2(9)
F42' C40' S4' 112.2(9)
C999 O99 C996 103.9(8)
O99 C999 C998 107.1(10)
O99 C999 H99A 110.3
C998 C999 H99A 110.3
O99 C999 H99B 110.3
C998 C999 H99B 110.3
H99A C999 H99B 108.5
C999 C998 C997 105.0(11)
C999 C998 H99C 110.8
C997 C998 H99C 110.8
C999 C998 H99D 110.8
C997 C998 H99D 110.8
H99C C998 H99D 108.8
C996 C997 C998 104.7(11)
C996 C997 H99E 110.8
C998 C997 H99E 110.8
C996 C997 H99F 110.8
C998 C997 H99F 110.8
H99E C997 H99F 108.9
O99 C996 C997 107.0(9)
O99 C996 H99G 110.3
C997 C996 H99G 110.3
O99 C996 H99H 110.3
C997 C996 H99H 110.3
H99G C996 H99H 108.6

loop_
_geom_bond_atom_site_label_1
_geom_bond_atom_site_label_2
_geom_bond_distance
La1 O20 2.437(4)
La1 O30 2.461(4)
La1 O40' 2.477(12)
La1 O40 2.521(17)
La1 N12 2.664(5)
La1 N21 2.688(5)
La1 N32 2.693(5)
La1 N22 2.695(5)
La1 N31 2.707(5)
La1 N11 2.787(5)
P1 N20 1.658(5)
P1 N10 1.667(5)
P1 N30 1.669(5)
P1 S1 1.906(2)
C1 N10 1.466(7)
C1 H19D 0.9800
C1 H19E 0.9800
C1 H19F 0.9800
S2 O21 1.402(6)
S2 O22 1.429(5)
S2 O20 1.441(5)
S2 C200 1.805(9)
C200 F21 1.301(11)
C200 F20 1.307(9)
C200 F22 1.314(10)
C2 N20 1.472(8)
C2 H5A 0.9800
C2 H5B 0.9800
C2 H5C 0.9800
S3 O31 1.414(5)
S3 O32 1.424(5)
S3 O30 1.430(4)
S3 C300 1.829(8)
C300 F30 1.305(9)
C300 F32 1.307(8)
C300 F31 1.326(8)
C3 N30 1.456(7)
C3 H19A 0.9800
C3 H19B 0.9800
C3 H19C 0.9800
N10 N11 1.405(7)
C10 N11 1.275(7)
C10 C11 1.469(8)
C10 H14 0.9500
C11 N12 1.337(8)
C11 C12 1.361(9)
N12 C15 1.342(7)
C12 C13 1.379(9)
C12 H181 0.9500
C13 C14 1.349(9)
C13 H171 0.9500
C14 C15 1.364(9)
C14 H141 0.9500
C15 H113 0.9500
N20 N21 1.375(6)
C20 N21 1.285(7)
C20 C21 1.445(9)
C20 H17 0.9500
C21 N22 1.339(7)
C21 C22 1.354(9)
N22 C25 1.349(8)
C22 C23 1.372(9)
C22 H20 0.9500
C23 C24 1.364(9)
C23 H10 0.9500
C24 C25 1.387(9)
C24 H11 0.9500
C25 H117 0.9500
N30 N31 1.392(7)
C30 N31 1.258(7)
C30 C31 1.463(9)
C30 H116 0.9500
C31 N32 1.356(8)
C31 C32 1.374(9)
N32 C35 1.336(8)
C32 C33 1.370(9)
C32 H200 0.9500
C33 C34 1.345(9)
C33 H111 0.9500
C34 C35 1.364(9)
C34 H100 0.9500
C35 H13 0.9500
S4 O41 1.423(10)
S4 O40 1.424(9)
S4 O42 1.427(9)
S4 C40 1.819(9)
C40 F41 1.309(10)
C40 F40 1.312(9)
C40 F42 1.323(9)
S4' O41' 1.413(9)
S4' O42' 1.427(8)
S4' O40' 1.429(9)
S4' C40' 1.817(8)
C40' F40' 1.308(9)
C40' F41' 1.312(9)
C40' F42' 1.313(9)
O99 C999 1.403(12)
O99 C996 1.406(11)
C999 C998 1.457(15)
C999 H99A 0.9900
C999 H99B 0.9900
C998 C997 1.469(15)
C998 H99C 0.9900
C998 H99D 0.9900
C997 C996 1.454(14)
C997 H99E 0.9900
C997 H99F 0.9900
C996 H99G 0.9900
C996 H99H 0.9900

loop_
_geom_torsion_atom_site_label_1
_geom_torsion_atom_site_label_2
_geom_torsion_atom_site_label_3
_geom_torsion_atom_site_label_4
_geom_torsion
O21 S2 C200 F21 173.3(7)
O22 S2 C200 F21 49.2(8)
O20 S2 C200 F21 -69.0(7)
O21 S2 C200 F20 53.9(9)
O22 S2 C200 F20 -70.2(9)
O20 S2 C200 F20 171.7(7)
O21 S2 C200 F22 -68.0(8)
O22 S2 C200 F22 167.9(7)
O20 S2 C200 F22 49.7(8)
O31 S3 C300 F30 -174.9(5)
O32 S3 C300 F30 61.8(6)
O30 S3 C300 F30 -55.8(6)
O31 S3 C300 F32 65.0(7)
O32 S3 C300 F32 -58.3(7)
O30 S3 C300 F32 -175.8(6)
O31 S3 C300 F31 -54.8(6)
O32 S3 C300 F31 -178.1(5)
O30 S3 C300 F31 64.4(6)
N20 P1 N10 N11 -48.3(5)
N30 P1 N10 N11 63.0(5)
S1 P1 N10 N11 -171.5(4)
N20 P1 N10 C1 146.7(5)
N30 P1 N10 C1 -101.9(5)
S1 P1 N10 C1 23.6(6)
C11 C10 N11 N10 176.7(5)
C11 C10 N11 La1 11.1(8)
C1 N10 N11 C10 -14.1(8)
P1 N10 N11 C10 -179.5(4)
C1 N10 N11 La1 149.9(5)
P1 N10 N11 La1 -15.6(6)
O20 La1 N11 C10 134.7(4)
O30 La1 N11 C10 -79.5(4)
O40' La1 N11 C10 7.8(9)
O40 La1 N11 C10 -3.5(12)
N12 La1 N11 C10 -7.0(4)
N21 La1 N11 C10 -154.4(5)
N32 La1 N11 C10 67.4(4)
N22 La1 N11 C10 -126.0(4)
N31 La1 N11 C10 125.0(5)
O20 La1 N11 N10 -29.4(5)
O30 La1 N11 N10 116.4(4)
O40' La1 N11 N10 -156.4(8)
O40 La1 N11 N10 -167.7(11)
N12 La1 N11 N10 -171.1(5)
N21 La1 N11 N10 41.4(4)
N32 La1 N11 N10 -96.8(4)
N22 La1 N11 N10 69.8(5)
N31 La1 N11 N10 -39.1(4)
N11 C10 C11 N12 -8.8(9)
N11 C10 C11 C12 171.3(6)
C12 C11 N12 C15 -1.5(10)
C10 C11 N12 C15 178.6(5)
C12 C11 N12 La1 -179.0(5)
C10 C11 N12 La1 1.1(7)
O20 La1 N12 C11 -120.3(5)
O30 La1 N12 C11 88.2(5)
O40' La1 N12 C11 -167.5(7)
O40 La1 N12 C11 -174.8(9)
N21 La1 N12 C11 41.9(5)
N32 La1 N12 C11 -90.1(5)
N22 La1 N12 C11 121.9(4)
N31 La1 N12 C11 -39.7(5)
N11 La1 N12 C11 2.8(4)
O20 La1 N12 C15 62.4(6)
O30 La1 N12 C15 -89.1(5)
O40' La1 N12 C15 15.2(7)
O40 La1 N12 C15 7.9(9)
N21 La1 N12 C15 -135.4(4)
N32 La1 N12 C15 92.6(5)
N22 La1 N12 C15 -55.4(5)
N31 La1 N12 C15 143.0(5)
N11 La1 N12 C15 -174.6(5)
N12 C11 C12 C13 0.5(11)
C10 C11 C12 C13 -179.6(6)
C11 C12 C13 C14 0.7(11)
C12 C13 C14 C15 -0.8(11)
C11 N12 C15 C14 1.4(9)
La1 N12 C15 C14 178.9(5)
C13 C14 C15 N12 -0.3(11)
O21 S2 O20 La1 -88.5(13)
O22 S2 O20 La1 50.6(13)
C200 S2 O20 La1 161.8(12)
O30 La1 O20 S2 -31.3(13)
O40' La1 O20 S2 -120.8(15)
O40 La1 O20 S2 -116.2(16)
N12 La1 O20 S2 -168.2(11)
N21 La1 O20 S2 26.3(12)
N32 La1 O20 S2 162.1(13)
N22 La1 O20 S2 -34.7(12)
N31 La1 O20 S2 100.2(12)
N11 La1 O20 S2 91.2(12)
N10 P1 N20 N21 86.8(5)
N30 P1 N20 N21 -25.5(5)
S1 P1 N20 N21 -150.4(4)
N10 P1 N20 C2 -94.2(5)
N30 P1 N20 C2 153.4(5)
S1 P1 N20 C2 28.5(6)
C21 C20 N21 N20 171.5(6)
C21 C20 N21 La1 10.1(8)
C2 N20 N21 C20 -22.4(8)
P1 N20 N21 C20 156.5(5)
C2 N20 N21 La1 138.1(5)
P1 N20 N21 La1 -43.0(6)
O20 La1 N21 C20 -76.2(5)
O30 La1 N21 C20 68.7(5)
O40' La1 N21 C20 -11.0(9)
O40 La1 N21 C20 1.8(13)
N12 La1 N21 C20 113.6(5)
N32 La1 N21 C20 -144.9(4)
N22 La1 N21 C20 -6.0(4)
N31 La1 N21 C20 -147.4(5)
N11 La1 N21 C20 149.2(5)
O20 La1 N21 N20 123.4(4)
O30 La1 N21 N20 -91.7(4)
O40' La1 N21 N20 -171.4(8)
O40 La1 N21 N20 -158.6(12)
N12 La1 N21 N20 -46.8(5)
N32 La1 N21 N20 54.7(5)
N22 La1 N21 N20 -166.4(5)
N31 La1 N21 N20 52.3(4)
N11 La1 N21 N20 -11.2(4)
N21 C20 C21 N22 -8.0(10)
N21 C20 C21 C22 173.5(7)
C22 C21 N22 C25 1.3(10)
C20 C21 N22 C25 -177.2(6)
C22 C21 N22 La1 -180.0(5)
C20 C21 N22 La1 1.5(7)
O20 La1 N22 C21 99.2(5)
O30 La1 N22 C21 -78.4(5)
O40' La1 N22 C21 179.1(7)
O40 La1 N22 C21 -173.1(8)
N12 La1 N22 C21 -112.1(5)
N21 La1 N22 C21 2.0(4)
N32 La1 N22 C21 127.8(4)
N31 La1 N22 C21 47.0(5)
N11 La1 N22 C21 -29.1(5)
O20 La1 N22 C25 -82.2(5)
O30 La1 N22 C25 100.2(5)
O40' La1 N22 C25 -2.3(7)
O40 La1 N22 C25 5.6(8)
N12 La1 N22 C25 66.5(5)
N21 La1 N22 C25 -179.3(6)
N32 La1 N22 C25 -53.6(6)
N31 La1 N22 C25 -134.3(5)
N11 La1 N22 C25 149.5(5)
N22 C21 C22 C23 -2.8(11)
C20 C21 C22 C23 175.6(7)
C21 C22 C23 C24 1.0(11)
C22 C23 C24 C25 2.2(11)
C21 N22 C25 C24 2.1(10)
La1 N22 C25 C24 -176.6(5)
C23 C24 C25 N22 -3.8(11)
O31 S3 O30 La1 -95.7(7)
O32 S3 O30 La1 41.2(8)
C300 S3 O30 La1 150.8(7)
O20 La1 O30 S3 114.0(7)
O40' La1 O30 S3 -164.1(11)
O40 La1 O30 S3 -163.3(14)
N12 La1 O30 S3 -90.2(7)
N21 La1 O30 S3 51.5(7)
N32 La1 O30 S3 -87.5(7)
N22 La1 O30 S3 117.5(7)
N31 La1 O30 S3 3.3(8)
N11 La1 O30 S3 -25.2(7)
N20 P1 N30 N31 91.5(5)
N10 P1 N30 N31 -20.6(5)
S1 P1 N30 N31 -144.6(4)
N20 P1 N30 C3 -103.0(5)
N10 P1 N30 C3 144.9(5)
S1 P1 N30 C3 20.9(6)
C31 C30 N31 N30 -178.3(5)
C31 C30 N31 La1 35.2(7)
C3 N30 N31 C30 -16.7(9)
P1 N30 N31 C30 149.1(5)
C3 N30 N31 La1 130.4(5)
P1 N30 N31 La1 -63.8(5)
O20 La1 N31 C30 56.5(5)
O30 La1 N31 C30 -163.3(4)
O40' La1 N31 C30 0.6(12)
O40 La1 N31 C30 -3.1(18)
N12 La1 N31 C30 -88.0(5)
N21 La1 N31 C30 149.2(5)
N32 La1 N31 C30 -28.8(5)
N22 La1 N31 C30 108.8(5)
N11 La1 N31 C30 -131.2(5)
O20 La1 N31 N30 -91.7(4)
O30 La1 N31 N30 48.5(4)
O40' La1 N31 N30 -147.6(11)
O40 La1 N31 N30 -151.3(17)
N12 La1 N31 N30 123.8(4)
N21 La1 N31 N30 0.9(4)
N32 La1 N31 N30 -177.0(4)
N22 La1 N31 N30 -39.5(4)
N11 La1 N31 N30 80.6(4)
N31 C30 C31 N32 -14.5(9)
N31 C30 C31 C32 163.1(7)
C32 C31 N32 C35 -1.9(10)
C30 C31 N32 C35 175.8(6)
C32 C31 N32 La1 168.6(5)
C30 C31 N32 La1 -13.8(7)
O20 La1 N32 C35 114.5(5)
O30 La1 N32 C35 -51.3(6)
O40' La1 N32 C35 33.4(9)
O40 La1 N32 C35 27.7(11)
N12 La1 N32 C35 -48.8(5)
N21 La1 N32 C35 -172.5(5)
N22 La1 N32 C35 86.7(6)
N31 La1 N32 C35 -169.8(6)
N11 La1 N32 C35 -111.1(5)
O20 La1 N32 C31 -55.0(5)
O30 La1 N32 C31 139.1(4)
O40' La1 N32 C31 -136.1(9)
O40 La1 N32 C31 -141.8(11)
N12 La1 N32 C31 141.7(5)
N21 La1 N32 C31 18.0(6)
N22 La1 N32 C31 -82.8(5)
N31 La1 N32 C31 20.7(4)
N11 La1 N32 C31 79.4(5)
N32 C31 C32 C33 2.8(11)
C30 C31 C32 C33 -174.7(7)
C31 C32 C33 C34 -2.7(12)
C32 C33 C34 C35 1.7(12)
C31 N32 C35 C34 0.8(10)
La1 N32 C35 C34 -168.9(5)
C33 C34 C35 N32 -0.7(11)
O41 S4 O40 La1 109(6)
O42 S4 O40 La1 -29(7)
C40 S4 O40 La1 -142(6)
O20 La1 O40 S4 61(6)
O30 La1 O40 S4 -79(6)
O40' La1 O40 S4 95(17)
N12 La1 O40 S4 -146(6)
N21 La1 O40 S4 -18(7)
N32 La1 O40 S4 138(6)
N22 La1 O40 S4 -11(6)
N31 La1 O40 S4 116(6)
N11 La1 O40 S4 -149(6)
O41 S4 C40 F41 175.7(15)
O40 S4 C40 F41 64(2)
O42 S4 C40 F41 -58.5(16)
O41 S4 C40 F40 52.0(14)
O40 S4 C40 F40 -60(2)
O42 S4 C40 F40 177.8(15)
O41 S4 C40 F42 -69.5(16)
O40 S4 C40 F42 179(2)
O42 S4 C40 F42 56.3(17)
O41' S4' O40' La1 -69(5)
O42' S4' O40' La1 67(5)
C40' S4' O40' La1 179(5)
O20 La1 O40' S4' -6(5)
O30 La1 O40' S4' -145(5)
O40 La1 O40' S4' -151(19)
N12 La1 O40' S4' 149(5)
N21 La1 O40' S4' -74(5)
N32 La1 O40' S4' 73(5)
N22 La1 O40' S4' -78(5)
N31 La1 O40' S4' 47(6)
N11 La1 O40' S4' 136(5)
O41' S4' C40' F40' -54.7(12)
O42' S4' C40' F40' -178.9(12)
O40' S4' C40' F40' 61.7(18)
O41' S4' C40' F41' -177.8(11)
O42' S4' C40' F41' 58.0(13)
O40' S4' C40' F41' -61.4(17)
O41' S4' C40' F42' 63.9(13)
O42' S4' C40' F42' -60.4(14)
O40' S4' C40' F42' -179.7(18)
C996 O99 C999 C998 33.6(11)
O99 C999 C998 C997 -19.6(14)
C999 C998 C997 C996 -1.7(14)
C999 O99 C996 C997 -34.7(12)
C998 C997 C996 O99 22.3(14)
